data_4346516
loop_
_publ_author_name
'Zhao, Dian'
'Rao, Xingtang'
'Yu, Jiancan'
'Cui, Yuanjing'
'Yang, Yu'
'Qian, Guodong'

_publ_section_title
;
 Design and Synthesis of an MOF Thermometer with High Sensitivity in the
 Physiological Temperature Range.
;
_journal_issue 23
_journal_name_full 'Inorganic chemistry'
_journal_page_first 11193
_journal_page_last 11199
_journal_paper_doi 10.1021/acs.inorgchem.5b01623
_journal_volume 54
_journal_year 2015
_chemical_formula_moiety 'C20 H22 Eu N3 O9, C3 H7 N O'
_chemical_formula_sum 'C23 H29 Eu N4 O10'
_chemical_formula_weight 673.46
_space_group_crystal_system monoclinic
_space_group_IT_number 14
_space_group_name_Hall '-P 2ybc'
_space_group_name_H-M_alt 'P 1 21/c 1'
_atom_sites_solution_hydrogens mixed
_audit_creation_method SHELXL-2013
_cell_angle_alpha 90
_cell_angle_beta 104.6210(10)
_cell_angle_gamma 90
_cell_formula_units_Z 4
_cell_length_a 14.2044(2)
_cell_length_b 13.7387(2)
_cell_length_c 14.6444(3)
_cell_measurement_reflns_used 9852
_cell_measurement_temperature 296(2)
_cell_measurement_theta_max 27.49
_cell_measurement_theta_min 2.32
_cell_volume 2765.31(8)
_computing_cell_refinement 'Bruker SAINT'
_computing_data_collection 'Bruker APEX2'
_computing_data_reduction 'Bruker SAINT'
_computing_molecular_graphics 'Bruker SHELXTL'
_computing_publication_material 'Bruker SHELXTL'
_computing_structure_refinement 'SHELXL-2013 (Sheldrick, 2013)'
_computing_structure_solution 'SHELXS-97 (Sheldrick, 2008)'
_diffrn_ambient_temperature 296(2)
_diffrn_measured_fraction_theta_full 1.000
_diffrn_measured_fraction_theta_max 0.994
_diffrn_measurement_device_type 'Bruker APEX-II CCD'
_diffrn_measurement_method '\f and \w scans'
_diffrn_radiation_type MoK\a
_diffrn_radiation_wavelength 0.71073
_diffrn_reflns_av_R_equivalents 0.0441
_diffrn_reflns_av_unetI/netI 0.0234
_diffrn_reflns_Laue_measured_fraction_full 1.000
_diffrn_reflns_Laue_measured_fraction_max 0.994
_diffrn_reflns_limit_h_max 18
_diffrn_reflns_limit_h_min -18
_diffrn_reflns_limit_k_max 17
_diffrn_reflns_limit_k_min -17
_diffrn_reflns_limit_l_max 18
_diffrn_reflns_limit_l_min -18
_diffrn_reflns_number 33881
_diffrn_reflns_point_group_measured_fraction_full 1.000
_diffrn_reflns_point_group_measured_fraction_max 0.994
_diffrn_reflns_theta_full 25.242
_diffrn_reflns_theta_max 27.507
_diffrn_reflns_theta_min 2.065
_diffrn_source 'sealed tube'
_exptl_absorpt_coefficient_mu 2.327
_exptl_absorpt_correction_T_max 0.541
_exptl_absorpt_correction_T_min 0.435
_exptl_absorpt_correction_type psi-scan
_exptl_absorpt_process_details XPREP
_exptl_crystal_colour colorless
_exptl_crystal_density_diffrn 1.618
_exptl_crystal_description block
_exptl_crystal_F_000 1352
_exptl_crystal_size_max 0.25
_exptl_crystal_size_mid 0.24
_exptl_crystal_size_min 0.22
_refine_diff_density_max 1.087
_refine_diff_density_min -0.675
_refine_diff_density_rms 0.073
_refine_ls_extinction_method none
_refine_ls_goodness_of_fit_ref 1.036
_refine_ls_hydrogen_treatment mixed
_refine_ls_matrix_type full
_refine_ls_number_parameters 383
_refine_ls_number_reflns 6304
_refine_ls_number_restraints 0
_refine_ls_restrained_S_all 1.036
_refine_ls_R_factor_all 0.0259
_refine_ls_R_factor_gt 0.0221
_refine_ls_shift/su_max 0.001
_refine_ls_shift/su_mean 0.000
_refine_ls_structure_factor_coef Fsqd
_refine_ls_weighting_details 'w=1/[\s^2^(Fo^2^)+(0.0292P)^2^+2.5621P] where P=(Fo^2^+2Fc^2^)/3'
_refine_ls_weighting_scheme calc
_refine_ls_wR_factor_gt 0.0586
_refine_ls_wR_factor_ref 0.0610
_reflns_Friedel_coverage 0.000
_reflns_number_gt 5663
_reflns_number_total 6304
_reflns_threshold_expression 'I > 2\s(I)'
_cod_data_source_file ic5b01623_si_002.cif
_cod_data_source_block EuL7
_cod_original_sg_symbol_H-M 'P 21/c'
_cod_database_code 4346516
_shelx_space_group_comment
;
The symmetry employed for this shelxl refinement is uniquely defined
by the following loop, which should always be used as a source of
symmetry information in preference to the above space-group names.
They are only intended as comments.
;
_shelxl_version_number 2013-4

loop_
_space_group_symop_operation_xyz
'x, y, z'
'-x, y+1/2, -z+1/2'
'-x, -y, -z'
'x, -y-1/2, z-1/2'

loop_
_atom_site_label
_atom_site_type_symbol
_atom_site_fract_x
_atom_site_fract_y
_atom_site_fract_z
_atom_site_U_iso_or_equiv
_atom_site_adp_type
_atom_site_occupancy
_atom_site_site_symmetry_order
_atom_site_calc_flag
_atom_site_refinement_flags_posn
_atom_site_refinement_flags_adp
_atom_site_refinement_flags_occupancy
Eu1 Eu 0.13244(2) 0.93369(2) 0.01870(2) 0.02318(5) Uani 1 1 d . . .
O1 O -0.05855(14) 0.92073(12) 0.04522(13) 0.0358(4) Uani 1 1 d . . .
O2 O 0.06179(13) 0.82415(13) 0.11248(14) 0.0406(4) Uani 1 1 d . . .
O3 O 0.01695(13) 0.88236(14) -0.12031(13) 0.0387(4) Uani 1 1 d . . .
O4 O 0.12207(13) 1.03366(14) 0.14952(13) 0.0363(4) Uani 1 1 d . . .
O5 O 0.17628(15) 0.76822(14) -0.02009(14) 0.0447(5) Uani 1 1 d . . .
O6 O 0.22041(18) 0.94936(17) -0.10195(16) 0.0547(6) Uani 1 1 d . . .
O7 O 0.8124(7) 0.6017(7) -0.0749(6) 0.259(5) Uani 1 1 d . . .
O8 O 0.27308(17) 0.89081(18) 0.15206(17) 0.0585(6) Uani 1 1 d . . .
O9 O 0.29047(17) 1.0227(2) 0.08002(18) 0.0659(7) Uani 1 1 d . . .
O22 O 0.3885(2) 0.9923(3) 0.2167(2) 0.1061(12) Uani 1 1 d . . .
N1 N 0.2558(3) 0.8891(2) -0.2322(2) 0.0645(8) Uani 1 1 d . . .
N2 N 0.1301(2) 0.6248(2) -0.0938(2) 0.0610(8) Uani 1 1 d . . .
N3 N 0.6580(5) 0.6643(4) -0.1202(3) 0.1087(15) Uani 1 1 d . . .
N4 N 0.31908(19) 0.9690(3) 0.1506(2) 0.0595(8) Uani 1 1 d . . .
C1 C -0.02532(18) 0.84981(17) 0.09826(16) 0.0294(5) Uani 1 1 d . . .
C2 C -0.09116(17) 0.79300(18) 0.14378(17) 0.0303(5) Uani 1 1 d . . .
C3 C -0.19180(19) 0.8019(2) 0.11216(18) 0.0350(5) Uani 1 1 d . . .
C4 C -0.25320(18) 0.7432(2) 0.14919(19) 0.0363(6) Uani 1 1 d . . .
C5 C -0.21185(18) 0.82459(19) -0.28100(18) 0.0351(5) Uani 1 1 d . . .
C6 C -0.11143(17) 0.83086(18) -0.24611(17) 0.0305(5) Uani 1 1 d . . .
C7 C -0.06902(17) 0.89908(18) -0.16550(16) 0.0291(5) Uani 1 1 d . . .
C8 C -0.05118(18) 0.72760(18) 0.21571(17) 0.0309(5) Uani 1 1 d . . .
C11 C -0.36115(19) 0.7541(2) 0.1162(2) 0.0414(6) Uani 1 1 d . . .
C12 C -0.4025(2) 0.8451(3) 0.0935(3) 0.0546(8) Uani 1 1 d . . .
C13 C -0.5026(3) 0.8555(3) 0.0655(3) 0.0648(10) Uani 1 1 d . . .
C14 C -0.5628(2) 0.7762(3) 0.0581(3) 0.0653(10) Uani 1 1 d . . .
C15 C -0.5219(2) 0.6856(3) 0.0794(3) 0.0660(10) Uani 1 1 d . . .
C16 C -0.4218(2) 0.6744(3) 0.1092(2) 0.0534(8) Uani 1 1 d . . .
C23 C 0.2031(4) 0.9250(3) -0.1821(3) 0.0837(15) Uani 1 1 d . . .
H23 H 0.1385 0.9339 -0.2147 0.100 Uiso 1 1 calc R U .
C24 C 0.3558(6) 0.8676(8) -0.1926(5) 0.200(5) Uani 1 1 d . . .
H24A H 0.3950 0.9201 -0.2058 0.299 Uiso 1 1 calc R U .
H24B H 0.3726 0.8086 -0.2198 0.299 Uiso 1 1 calc R U .
H24C H 0.3672 0.8597 -0.1256 0.299 Uiso 1 1 calc R U .
C25 C 0.2247(6) 0.8585(5) -0.3275(4) 0.158(4) Uani 1 1 d . . .
H25A H 0.2042 0.7918 -0.3297 0.238 Uiso 1 1 calc R U .
H25B H 0.2775 0.8647 -0.3571 0.238 Uiso 1 1 calc R U .
H25C H 0.1713 0.8984 -0.3602 0.238 Uiso 1 1 calc R U .
C26 C 0.1169(3) 0.7018(2) -0.0471(2) 0.0515(7) Uani 1 1 d . . .
C27 C 0.2195(4) 0.6103(4) -0.1222(4) 0.115(2) Uani 1 1 d . . .
H27A H 0.2599 0.6669 -0.1063 0.172 Uiso 1 1 calc R U .
H27B H 0.2047 0.5997 -0.1891 0.172 Uiso 1 1 calc R U .
H27C H 0.2531 0.5546 -0.0900 0.172 Uiso 1 1 calc R U .
C28 C 0.0546(5) 0.5505(3) -0.1221(4) 0.1022(18) Uani 1 1 d . . .
H28A H -0.0025 0.5702 -0.1031 0.153 Uiso 1 1 calc R U .
H28B H 0.0779 0.4898 -0.0924 0.153 Uiso 1 1 calc R U .
H28C H 0.0387 0.5427 -0.1894 0.153 Uiso 1 1 calc R U .
C31 C 0.7527(8) 0.6705(6) -0.0952(5) 0.148(3) Uani 1 1 d . . .
H31 H 0.7789 0.7328 -0.0921 0.177 Uiso 1 1 calc R U .
C32 C 0.6013(5) 0.7476(5) -0.1412(4) 0.120(2) Uani 1 1 d . . .
H32A H 0.5338 0.7298 -0.1580 0.179 Uiso 0.5 1 calc R U P
H32B H 0.6169 0.7810 -0.1930 0.179 Uiso 0.5 1 calc R U P
H32C H 0.6141 0.7895 -0.0870 0.179 Uiso 0.5 1 calc R U P
H32D H 0.6428 0.8037 -0.1340 0.179 Uiso 0.5 1 calc R U P
H32E H 0.5596 0.7525 -0.0990 0.179 Uiso 0.5 1 calc R U P
H32F H 0.5624 0.7440 -0.2051 0.179 Uiso 0.5 1 calc R U P
C33 C 0.6164(10) 0.5707(6) -0.1178(9) 0.242(7) Uani 1 1 d . . .
H33A H 0.5468 0.5756 -0.1375 0.363 Uiso 0.5 1 calc R U P
H33B H 0.6355 0.5454 -0.0547 0.363 Uiso 0.5 1 calc R U P
H33C H 0.6389 0.5278 -0.1596 0.363 Uiso 0.5 1 calc R U P
H33D H 0.6673 0.5237 -0.0970 0.363 Uiso 0.5 1 calc R U P
H33E H 0.5786 0.5538 -0.1798 0.363 Uiso 0.5 1 calc R U P
H33F H 0.5753 0.5714 -0.0749 0.363 Uiso 0.5 1 calc R U P
H3 H -0.220(2) 0.849(2) 0.060(2) 0.043(8) Uiso 1 1 d . . .
H4 H 0.020(2) 0.725(2) 0.241(2) 0.035(7) Uiso 1 1 d . . .
H6 H 0.055(3) 0.695(3) -0.037(3) 0.072(12) Uiso 1 1 d . . .
H7 H -0.256(2) 0.867(2) -0.252(2) 0.038(8) Uiso 1 1 d . . .
H8 H -0.363(3) 0.905(3) 0.104(3) 0.060(10) Uiso 1 1 d . . .
H10 H -0.638(3) 0.782(3) 0.044(3) 0.066(11) Uiso 1 1 d . . .
H11 H -0.393(3) 0.607(3) 0.127(3) 0.065(11) Uiso 1 1 d . . .
H15 H -0.561(3) 0.626(3) 0.070(3) 0.078(12) Uiso 1 1 d . . .
H16 H -0.533(4) 0.921(3) 0.043(3) 0.093(15) Uiso 1 1 d . . .

loop_
_atom_site_aniso_label
_atom_site_aniso_U_11
_atom_site_aniso_U_22
_atom_site_aniso_U_33
_atom_site_aniso_U_23
_atom_site_aniso_U_13
_atom_site_aniso_U_12
Eu1 0.02410(7) 0.02299(7) 0.02347(7) -0.00178(4) 0.00789(5) -0.00002(4)
O1 0.0468(11) 0.0276(9) 0.0337(10) 0.0074(7) 0.0116(8) -0.0011(7)
O2 0.0364(10) 0.0373(10) 0.0538(12) 0.0127(9) 0.0217(9) 0.0020(8)
O3 0.0317(9) 0.0449(11) 0.0361(10) -0.0147(8) 0.0020(8) 0.0044(8)
O4 0.0361(10) 0.0384(9) 0.0324(9) -0.0126(8) 0.0049(8) 0.0074(8)
O5 0.0503(12) 0.0340(10) 0.0484(11) -0.0066(9) 0.0099(9) 0.0088(9)
O6 0.0673(15) 0.0619(14) 0.0475(13) -0.0153(10) 0.0375(12) -0.0167(11)
O7 0.282(10) 0.277(9) 0.207(8) 0.010(7) 0.042(7) 0.158(8)
O8 0.0476(13) 0.0552(14) 0.0610(14) -0.0068(11) -0.0079(11) 0.0160(11)
O9 0.0467(13) 0.0935(19) 0.0567(15) -0.0050(14) 0.0119(11) -0.0290(13)
O22 0.0626(18) 0.135(3) 0.095(2) -0.050(2) -0.0271(16) -0.0030(19)
N1 0.096(2) 0.0569(17) 0.0543(17) -0.0094(14) 0.0449(17) -0.0074(16)
N2 0.087(2) 0.0411(14) 0.0530(16) -0.0135(12) 0.0143(15) 0.0047(14)
N3 0.151(5) 0.086(3) 0.088(3) -0.006(2) 0.027(3) 0.027(3)
N4 0.0295(13) 0.084(2) 0.0600(18) -0.0306(17) 0.0024(12) 0.0050(14)
C1 0.0364(13) 0.0258(11) 0.0277(11) 0.0014(9) 0.0112(10) -0.0022(9)
C2 0.0306(12) 0.0305(12) 0.0312(12) 0.0049(10) 0.0103(10) -0.0007(9)
C3 0.0342(13) 0.0352(13) 0.0343(13) 0.0101(11) 0.0065(10) 0.0015(10)
C4 0.0281(12) 0.0423(14) 0.0375(13) 0.0094(11) 0.0065(10) 0.0022(10)
C5 0.0311(12) 0.0387(13) 0.0361(13) -0.0089(11) 0.0098(10) 0.0030(10)
C6 0.0309(12) 0.0321(12) 0.0283(12) -0.0055(10) 0.0071(9) 0.0009(9)
C7 0.0286(12) 0.0327(12) 0.0258(11) -0.0068(9) 0.0065(9) 0.0004(9)
C8 0.0270(12) 0.0336(12) 0.0322(12) 0.0055(10) 0.0075(10) -0.0001(9)
C11 0.0299(13) 0.0539(17) 0.0402(14) 0.0124(13) 0.0082(11) 0.0014(12)
C12 0.0397(16) 0.0549(19) 0.068(2) 0.0114(16) 0.0106(15) 0.0061(14)
C13 0.0411(17) 0.075(2) 0.078(3) 0.015(2) 0.0144(17) 0.0176(17)
C14 0.0271(15) 0.102(3) 0.067(2) 0.010(2) 0.0116(14) 0.0107(17)
C15 0.0348(16) 0.087(3) 0.073(2) 0.010(2) 0.0078(16) -0.0114(18)
C16 0.0371(15) 0.060(2) 0.060(2) 0.0149(16) 0.0059(14) -0.0038(14)
C23 0.100(3) 0.092(3) 0.078(3) -0.022(2) 0.057(3) -0.036(3)
C24 0.155(7) 0.322(13) 0.128(6) 0.052(8) 0.046(5) 0.128(8)
C25 0.245(8) 0.165(6) 0.100(4) -0.078(4) 0.108(5) -0.130(6)
C26 0.068(2) 0.0361(15) 0.0503(18) -0.0054(13) 0.0145(16) 0.0056(15)
C27 0.127(5) 0.100(4) 0.129(5) -0.051(4) 0.053(4) 0.015(4)
C28 0.138(5) 0.056(2) 0.111(4) -0.033(3) 0.026(4) -0.020(3)
C31 0.202(9) 0.140(7) 0.097(5) -0.004(4) 0.030(6) 0.047(7)
C32 0.161(6) 0.127(5) 0.082(4) 0.017(3) 0.050(4) 0.045(4)
C33 0.329(17) 0.119(7) 0.319(16) -0.088(8) 0.160(14) -0.082(8)

loop_
_atom_type_symbol
_atom_type_description
_atom_type_scat_dispersion_real
_atom_type_scat_dispersion_imag
_atom_type_scat_source
C C 0.0033 0.0016 'International Tables Vol C Tables 4.2.6.8 and 6.1.1.4'
H H 0.0000 0.0000 'International Tables Vol C Tables 4.2.6.8 and 6.1.1.4'
N N 0.0061 0.0033 'International Tables Vol C Tables 4.2.6.8 and 6.1.1.4'
O O 0.0106 0.0060 'International Tables Vol C Tables 4.2.6.8 and 6.1.1.4'
Eu Eu -0.1578 3.6682 'International Tables Vol C Tables 4.2.6.8 and 6.1.1.4'

loop_
_geom_angle_atom_site_label_1
_geom_angle_atom_site_label_2
_geom_angle_atom_site_label_3
_geom_angle
_geom_angle_site_symmetry_1
_geom_angle_site_symmetry_3
O1 Eu1 O3 76.59(7) 3_575 .
O1 Eu1 O4 73.60(6) 3_575 .
O3 Eu1 O4 133.46(6) . .
O1 Eu1 O6 83.91(8) 3_575 .
O3 Eu1 O6 76.86(8) . .
O4 Eu1 O6 133.00(7) . .
O1 Eu1 O2 123.37(6) 3_575 .
O3 Eu1 O2 90.35(7) . .
O4 Eu1 O2 77.55(7) . .
O6 Eu1 O2 146.64(7) . .
O1 Eu1 O5 144.17(7) 3_575 .
O3 Eu1 O5 71.84(7) . .
O4 Eu1 O5 141.78(7) . .
O6 Eu1 O5 72.90(8) . .
O2 Eu1 O5 73.85(7) . .
O1 Eu1 O8 134.96(7) 3_575 .
O3 Eu1 O8 147.85(7) . .
O4 Eu1 O8 72.94(7) . .
O6 Eu1 O8 97.70(9) . .
O2 Eu1 O8 76.88(8) . .
O5 Eu1 O8 76.26(7) . .
O1 Eu1 O9 89.83(9) 3_575 .
O3 Eu1 O9 144.22(8) . .
O4 Eu1 O9 70.40(8) . .
O6 Eu1 O9 68.78(8) . .
O2 Eu1 O9 124.10(8) . .
O5 Eu1 O9 106.05(9) . .
O8 Eu1 O9 50.72(9) . .
O1 Eu1 O1 76.18(6) 3_575 .
O3 Eu1 O1 67.79(6) . .
O4 Eu1 O1 70.89(6) . .
O6 Eu1 O1 142.46(7) . .
O2 Eu1 O1 48.42(5) . .
O5 Eu1 O1 106.24(6) . .
O8 Eu1 O1 118.90(7) . .
O9 Eu1 O1 141.14(7) . .
O1 Eu1 N4 111.44(9) 3_575 .
O3 Eu1 N4 159.65(7) . .
O4 Eu1 N4 66.50(7) . .
O6 Eu1 N4 85.27(9) . .
O2 Eu1 N4 99.58(9) . .
O5 Eu1 N4 93.79(8) . .
O8 Eu1 N4 25.62(9) . .
O9 Eu1 N4 25.46(9) . .
O1 Eu1 N4 131.55(7) . .
O1 Eu1 C1 100.36(7) 3_575 .
O3 Eu1 C1 78.30(7) . .
O4 Eu1 C1 72.96(7) . .
O6 Eu1 C1 153.05(7) . .
O2 Eu1 C1 23.71(6) . .
O5 Eu1 C1 89.55(7) . .
O8 Eu1 C1 97.74(8) . .
O9 Eu1 C1 137.23(7) . .
O1 Eu1 C1 24.72(6) . .
N4 Eu1 C1 116.87(8) . .
O1 Eu1 Eu1 42.42(5) 3_575 3_575
O3 Eu1 Eu1 66.72(4) . 3_575
O4 Eu1 Eu1 67.11(4) . 3_575
O6 Eu1 Eu1 119.35(7) . 3_575
O2 Eu1 Eu1 81.59(4) . 3_575
O5 Eu1 Eu1 131.17(5) . 3_575
O8 Eu1 Eu1 137.74(6) . 3_575
O9 Eu1 Eu1 122.63(7) . 3_575
O1 Eu1 Eu1 33.76(3) . 3_575
N4 Eu1 Eu1 132.07(6) . 3_575
C1 Eu1 Eu1 58.12(5) . 3_575
C1 O1 Eu1 165.14(17) . 3_575
C1 O1 Eu1 84.88(14) . .
Eu1 O1 Eu1 103.82(6) 3_575 .
C1 O2 Eu1 105.34(15) . .
C7 O3 Eu1 140.10(16) . .
C7 O4 Eu1 137.37(16) 3_575 .
C26 O5 Eu1 124.3(2) . .
C23 O6 Eu1 133.0(3) . .
N4 O8 Eu1 95.85(19) . .
N4 O9 Eu1 94.75(19) . .
C23 N1 C25 126.9(5) . .
C23 N1 C24 121.1(5) . .
C25 N1 C24 111.7(5) . .
C26 N2 C27 121.2(4) . .
C26 N2 C28 121.6(4) . .
C27 N2 C28 117.2(4) . .
C31 N3 C32 120.5(7) . .
C31 N3 C33 117.3(8) . .
C32 N3 C33 122.1(8) . .
O22 N4 O9 121.5(4) . .
O22 N4 O8 121.4(4) . .
O9 N4 O8 117.1(3) . .
O22 N4 Eu1 168.2(2) . .
O9 N4 Eu1 59.79(15) . .
O8 N4 Eu1 58.54(14) . .
O2 C1 O1 121.4(2) . .
O2 C1 C2 118.8(2) . .
O1 C1 C2 119.9(2) . .
O2 C1 Eu1 50.96(12) . .
O1 C1 Eu1 70.40(13) . .
C2 C1 Eu1 169.51(17) . .
C8 C2 C3 119.8(2) . .
C8 C2 C1 119.5(2) . .
C3 C2 C1 120.7(2) . .
C2 C3 C4 120.7(2) . .
C3 C4 C5 118.8(2) . 4_576
C3 C4 C11 120.5(2) . .
C5 C4 C11 120.7(2) 4_576 .
C6 C5 C4 120.8(2) . 4_575
C8 C6 C5 119.7(2) 4_575 .
C8 C6 C7 120.6(2) 4_575 .
C5 C6 C7 119.7(2) . .
O4 C7 O3 126.0(2) 3_575 .
O4 C7 C6 117.7(2) 3_575 .
O3 C7 C6 116.3(2) . .
C6 C8 C2 120.2(2) 4_576 .
C16 C11 C12 118.7(3) . .
C16 C11 C4 120.9(3) . .
C12 C11 C4 120.4(3) . .
C13 C12 C11 120.4(3) . .
C14 C13 C12 120.9(4) . .
C13 C14 C15 118.8(3) . .
C14 C15 C16 120.8(4) . .
C11 C16 C15 120.4(3) . .
O6 C23 N1 132.5(5) . .
O5 C26 N2 126.3(4) . .
O7 C31 N3 127.2(10) . .

loop_
_geom_bond_atom_site_label_1
_geom_bond_atom_site_label_2
_geom_bond_distance
_geom_bond_site_symmetry_2
Eu1 O1 2.3413(17) 3_575
Eu1 O3 2.3763(17) .
Eu1 O4 2.3917(17) .
Eu1 O6 2.417(2) .
Eu1 O2 2.4194(17) .
Eu1 O5 2.4611(18) .
Eu1 O8 2.486(2) .
Eu1 O9 2.515(2) .
Eu1 O1 2.8415(19) .
Eu1 N4 2.900(3) .
Eu1 C1 3.004(2) .
Eu1 Eu1 4.0908(2) 3_575
O1 C1 1.261(3) .
O1 Eu1 2.3413(17) 3_575
O2 C1 1.252(3) .
O3 C7 1.254(3) .
O4 C7 1.251(3) 3_575
O5 C26 1.238(4) .
O6 C23 1.185(5) .
O7 C31 1.253(9) .
O8 N4 1.260(4) .
O9 N4 1.251(4) .
O22 N4 1.238(4) .
N1 C23 1.272(5) .
N1 C25 1.417(6) .
N1 C24 1.423(8) .
N2 C26 1.298(4) .
N2 C27 1.445(6) .
N2 C28 1.463(6) .
N3 C31 1.305(10) .
N3 C32 1.388(7) .
N3 C33 1.419(9) .
C1 C2 1.497(3) .
C2 C8 1.392(3) .
C2 C3 1.392(3) .
C3 C4 1.394(4) .
C4 C5 1.397(4) 4_576
C4 C11 1.494(4) .
C5 C6 1.391(3) .
C5 C4 1.398(4) 4_575
C6 C8 1.390(3) 4_575
C6 C7 1.509(3) .
C7 O4 1.251(3) 3_575
C8 C6 1.390(3) 4_576
C11 C16 1.381(4) .
C11 C12 1.386(4) .
C12 C13 1.385(5) .
C13 C14 1.372(6) .
C14 C15 1.376(6) .
C15 C16 1.387(5) .

loop_
_geom_hbond_atom_site_label_D
_geom_hbond_atom_site_label_H
_geom_hbond_atom_site_label_A
_geom_hbond_distance_DH
_geom_hbond_distance_HA
_geom_hbond_distance_DA
_geom_hbond_angle_DHA
_geom_hbond_site_symmetry_A
C23 H23 O3 0.93 2.57 3.060(5) 113.5 .
C25 H25A O2 0.96 2.55 3.376(6) 144.8 4_575
C32 H32D O9 0.96 2.61 3.526(8) 158.8 3_675
